data_1561287
loop_
_publ_author_name
'Wang, Duo-Zhi'
'Wang, Xin-Fang'
'Du, Jia-Qiang'
'Dong, Jun-Liang'
'Xie, Fei'

_publ_section_title
;
 2-(hydroxymethyl)-1H-benzo[d]imidazole-5-carboxylic acid as linker for
 Co(II)/Ni(II)/Cu(II) coordination polymers: Synthesis, structures and
 properties
;
_journal_name_full 'Journal of Solid State Chemistry'
_journal_page_first 728
_journal_page_last 736
_journal_paper_doi 10.1016/j.jssc.2017.12.007
_journal_volume 258
_journal_year 2018
_chemical_formula_sum 'C18 H24 N4 Ni2 O15 S'
_chemical_formula_weight 685.89
_space_group_crystal_system monoclinic
_space_group_IT_number 14
_space_group_name_Hall '-P 2ybc'
_space_group_name_H-M_alt 'P 1 21/c 1'
_atom_sites_solution_hydrogens mixed
_cell_angle_alpha 90
_cell_angle_beta 95.243(2)
_cell_angle_gamma 90
_cell_formula_units_Z 4
_cell_length_a 7.5908(4)
_cell_length_b 11.0123(5)
_cell_length_c 27.8058(15)
_cell_measurement_reflns_used 2273
_cell_measurement_temperature 296(2)
_cell_measurement_theta_max 24.87
_cell_measurement_theta_min 2.88
_cell_volume 2314.6(2)
_computing_structure_refinement 'SHELXL-2014/7 (Sheldrick, 2014)'
_diffrn_ambient_temperature 296(2)
_diffrn_measured_fraction_theta_full 0.999
_diffrn_measured_fraction_theta_max 0.999
_diffrn_measurement_device_type CCD
_diffrn_measurement_method 'phi and omega scans'
_diffrn_radiation_type MoK\a
_diffrn_radiation_wavelength 0.71073
_diffrn_reflns_av_R_equivalents 0.0575
_diffrn_reflns_av_unetI/netI 0.0577
_diffrn_reflns_Laue_measured_fraction_full 0.999
_diffrn_reflns_Laue_measured_fraction_max 0.999
_diffrn_reflns_limit_h_max 9
_diffrn_reflns_limit_h_min -9
_diffrn_reflns_limit_k_max 12
_diffrn_reflns_limit_k_min -13
_diffrn_reflns_limit_l_max 29
_diffrn_reflns_limit_l_min -33
_diffrn_reflns_number 14746
_diffrn_reflns_point_group_measured_fraction_full 0.999
_diffrn_reflns_point_group_measured_fraction_max 0.999
_diffrn_reflns_theta_full 25.094
_diffrn_reflns_theta_max 25.094
_diffrn_reflns_theta_min 1.471
_exptl_absorpt_coefficient_mu 1.808
_exptl_absorpt_correction_type multi-scan
_exptl_absorpt_process_details sadabs
_exptl_crystal_colour green
_exptl_crystal_density_diffrn 1.968
_exptl_crystal_description block
_exptl_crystal_F_000 1408
_exptl_crystal_size_max 0.220
_exptl_crystal_size_mid 0.200
_exptl_crystal_size_min 0.180
_exptl_transmission_factor_max 0.864
_exptl_transmission_factor_min 0.864
_refine_diff_density_max 1.520
_refine_diff_density_min -0.550
_refine_diff_density_rms 0.124
_refine_ls_extinction_coef .
_refine_ls_extinction_method none
_refine_ls_goodness_of_fit_ref 1.034
_refine_ls_hydrogen_treatment mixed
_refine_ls_matrix_type full
_refine_ls_number_parameters 391
_refine_ls_number_reflns 4109
_refine_ls_number_restraints 17
_refine_ls_restrained_S_all 1.033
_refine_ls_R_factor_all 0.0665
_refine_ls_R_factor_gt 0.0475
_refine_ls_shift/su_max 0.001
_refine_ls_shift/su_mean 0.000
_refine_ls_structure_factor_coef Fsqd
_refine_ls_weighting_details 'w=1/[\s^2^(Fo^2^)+(0.0684P)^2^+3.2956P] where P=(Fo^2^+2Fc^2^)/3'
_refine_ls_weighting_scheme calc
_refine_ls_wR_factor_gt 0.1210
_refine_ls_wR_factor_ref 0.1333
_reflns_Friedel_coverage 0.000
_reflns_Friedel_fraction_full .
_reflns_Friedel_fraction_max .
_reflns_number_gt 3119
_reflns_number_total 4109
_reflns_threshold_expression 'I > 2\s(I)'
_cod_data_source_file 3.cif
_cod_data_source_block 3
_cod_original_sg_symbol_H-M 'P 21/c'
_cod_database_code 1561287
_shelx_space_group_comment
;
The symmetry employed for this shelxl refinement is uniquely defined
by the following loop, which should always be used as a source of
symmetry information in preference to the above space-group names.
They are only intended as comments.
;
_shelx_estimated_absorpt_t_min 0.692
_shelx_estimated_absorpt_t_max 0.737

loop_
_space_group_symop_operation_xyz
'x, y, z'
'-x, y+1/2, -z+1/2'
'-x, -y, -z'
'x, -y-1/2, z-1/2'

loop_
_atom_site_label
_atom_site_type_symbol
_atom_site_fract_x
_atom_site_fract_y
_atom_site_fract_z
_atom_site_U_iso_or_equiv
_atom_site_adp_type
_atom_site_occupancy
_atom_site_site_symmetry_order
_atom_site_calc_flag
_atom_site_refinement_flags_posn
_atom_site_refinement_flags_adp
_atom_site_refinement_flags_occupancy
_atom_site_disorder_assembly
_atom_site_disorder_group
C1 C 0.2911(5) 0.4791(4) 0.30478(17) 0.0136(10) Uani 1 1 d . . . . .
C2 C 0.3562(6) 0.4706(4) 0.25622(17) 0.0130(9) Uani 1 1 d . . . . .
C3 C 0.3814(6) 0.5753(4) 0.22960(17) 0.0144(10) Uani 1 1 d . . . . .
H3 H 0.3550 0.6516 0.2414 0.017 Uiso 1 1 calc R U . . .
C4 C 0.4467(6) 0.5625(4) 0.18507(17) 0.0128(10) Uani 1 1 d . . . . .
C5 C 0.4857(6) 0.4462(4) 0.16749(17) 0.0154(10) Uani 1 1 d . . . . .
C6 C 0.4552(6) 0.3398(4) 0.19276(18) 0.0175(10) Uani 1 1 d . . . . .
H6 H 0.4771 0.2634 0.1804 0.021 Uiso 1 1 calc R U . . .
C7 C 0.3910(6) 0.3548(4) 0.23705(17) 0.0152(10) Uani 1 1 d . . . . .
H7 H 0.3696 0.2862 0.2551 0.018 Uiso 1 1 calc R U . . .
C8 C 0.5535(6) 0.5874(4) 0.11655(17) 0.0165(10) Uani 1 1 d . . . . .
C9 C 0.6231(8) 0.6467(5) 0.0742(2) 0.0295(13) Uani 1 1 d . . . . .
H9A H 0.7502 0.6358 0.0754 0.035 Uiso 1 1 calc R U . . .
H9B H 0.5695 0.6110 0.0445 0.035 Uiso 1 1 calc R U . . .
C10 C 0.2063(5) 0.9601(4) 0.19790(16) 0.0129(10) Uani 1 1 d . . . . .
C11 C 0.1380(6) 0.9692(4) 0.24686(17) 0.0136(10) Uani 1 1 d . . . . .
C12 C 0.0958(6) 1.0841(4) 0.26491(17) 0.0152(10) Uani 1 1 d . . . . .
H12 H 0.1116 1.1527 0.2463 0.018 Uiso 1 1 calc R U . . .
C13 C 0.0320(6) 1.0977(4) 0.30941(18) 0.0167(10) Uani 1 1 d . . . . .
H13 H 0.0070 1.1740 0.3215 0.020 Uiso 1 1 calc R U . . .
C14 C 0.0065(6) 0.9924(4) 0.33544(16) 0.0135(10) Uani 1 1 d . . . . .
C15 C 0.0526(6) 0.8773(4) 0.31854(17) 0.0130(10) Uani 1 1 d . . . . .
C16 C 0.1188(6) 0.8648(4) 0.27412(17) 0.0138(10) Uani 1 1 d . . . . .
H16 H 0.1496 0.7889 0.2628 0.017 Uiso 1 1 calc R U . . .
C17 C -0.0571(6) 0.8503(4) 0.38708(17) 0.0155(10) Uani 1 1 d . . . . .
C18 C -0.1268(7) 0.7876(4) 0.42829(18) 0.0191(11) Uani 1 1 d . . . . .
H18A H -0.0643 0.8141 0.4584 0.023 Uiso 1 1 calc R U . . .
H18B H -0.2517 0.8050 0.4292 0.023 Uiso 1 1 calc R U . . .
N1 N 0.4891(5) 0.6498(3) 0.15143(14) 0.0153(9) Uani 1 1 d . . . . .
N2 N 0.5543(5) 0.4666(4) 0.12410(15) 0.0200(9) Uani 1 1 d . . . . .
H2 H 0.5911 0.4122 0.1052 0.024 Uiso 1 1 calc R U . . .
N3 N 0.0132(5) 0.7887(4) 0.35252(14) 0.0141(8) Uani 1 1 d . . . . .
N4 N -0.0625(5) 0.9716(3) 0.37889(14) 0.0161(9) Uani 1 1 d . . . . .
H4 H -0.1018 1.0258 0.3974 0.019 Uiso 1 1 calc R U . . .
Ni1 Ni 0.06099(7) 0.61098(5) 0.36869(2) 0.01236(18) Uani 1 1 d . . . . .
Ni2 Ni 0.43898(7) 0.82721(5) 0.13457(2) 0.01347(18) Uani 1 1 d . . . . .
O1 O 0.3143(4) 0.3889(3) 0.33348(12) 0.0187(8) Uani 1 1 d . . . . .
O2 O 0.2135(4) 0.5760(3) 0.31506(12) 0.0168(7) Uani 1 1 d . . . . .
O3 O 0.5808(4) 0.7725(3) 0.07605(12) 0.0194(7) Uani 1 1 d D . . . .
H1O H 0.565(7) 0.796(5) 0.0479(9) 0.023 Uiso 1 1 d D U . . .
O4 O 0.1995(5) 0.7750(4) 0.09435(13) 0.0258(8) Uani 1 1 d D . . . .
H7W H 0.121(6) 0.825(4) 0.097(2) 0.039 Uiso 1 1 d D U . . .
H8W H 0.181(7) 0.766(6) 0.0636(8) 0.039 Uiso 1 1 d D U . . .
O5 O 0.4082(5) 0.9946(3) 0.10294(14) 0.0247(8) Uani 1 1 d D . . . .
H9W H 0.339(6) 1.034(5) 0.1176(19) 0.037 Uiso 1 1 d D U . . .
H10W H 0.494(5) 1.040(4) 0.106(2) 0.037 Uiso 1 1 d D U . . .
O6 O 0.2912(4) 0.8651(3) 0.18946(12) 0.0184(7) Uani 1 1 d . . . . .
O7 O 0.1761(4) 1.0468(3) 0.16823(12) 0.0178(7) Uani 1 1 d . . . . .
O8 O -0.1003(4) 0.6611(3) 0.42137(12) 0.0196(8) Uani 1 1 d D . . . .
H2O H -0.098(7) 0.637(5) 0.4501(9) 0.024 Uiso 1 1 d D U . . .
O9 O 0.0871(4) 0.4348(3) 0.39720(13) 0.0190(8) Uani 1 1 d D . . . .
H5W H 0.178(5) 0.411(5) 0.3842(18) 0.028 Uiso 1 1 d D U . . .
H6W H 0.124(7) 0.434(5) 0.4262(9) 0.028 Uiso 1 1 d D U . . .
O10 O 0.3004(4) 0.6513(3) 0.41504(12) 0.0232(8) Uani 1 1 d . . . . .
O11 O 0.5137(5) 0.6824(4) 0.48293(14) 0.0423(11) Uani 1 1 d . . . . .
O12 O 0.2063(5) 0.6877(3) 0.49560(13) 0.0296(9) Uani 1 1 d . . . . .
O13 O 0.3284(6) 0.8486(3) 0.45275(15) 0.0470(12) Uani 1 1 d . . . . .
O14 O 0.1622(11) 0.9628(6) 0.5259(2) 0.133(3) Uani 1 1 d D . . . .
H3W H 0.1482 0.8971 0.5094 0.200 Uiso 1 1 d DR U . . .
H4W H 0.2658 0.9825 0.5213 0.200 Uiso 1 1 d DR U . . .
O15 O 0.8184(5) 0.5584(3) 0.50360(14) 0.0258(8) Uani 1 1 d D . . . .
H1W H 0.710(3) 0.575(5) 0.498(2) 0.039 Uiso 1 1 d D U . . .
H2W H 0.826(8) 0.487(3) 0.494(2) 0.039 Uiso 1 1 d D U . . .
S1 S 0.33728(15) 0.71748(11) 0.46153(4) 0.0168(3) Uani 1 1 d . . . . .

loop_
_atom_site_aniso_label
_atom_site_aniso_U_11
_atom_site_aniso_U_22
_atom_site_aniso_U_33
_atom_site_aniso_U_23
_atom_site_aniso_U_13
_atom_site_aniso_U_12
C1 0.009(2) 0.017(2) 0.016(3) -0.001(2) 0.0028(18) -0.0026(18)
C2 0.014(2) 0.012(2) 0.013(2) 0.000(2) 0.0008(18) 0.0000(18)
C3 0.015(2) 0.009(2) 0.019(3) 0.000(2) 0.0003(19) 0.0015(18)
C4 0.014(2) 0.011(2) 0.014(3) 0.0003(19) 0.0029(18) 0.0025(18)
C5 0.017(2) 0.017(2) 0.012(3) -0.002(2) 0.0028(19) 0.0025(19)
C6 0.027(3) 0.008(2) 0.018(3) -0.003(2) 0.002(2) 0.0008(19)
C7 0.020(2) 0.011(2) 0.015(3) 0.002(2) 0.0017(19) -0.0026(19)
C8 0.019(2) 0.019(2) 0.012(3) 0.004(2) 0.0045(19) 0.005(2)
C9 0.049(4) 0.023(3) 0.018(3) 0.006(2) 0.016(3) 0.013(3)
C10 0.010(2) 0.017(2) 0.012(2) 0.001(2) -0.0003(18) -0.0023(18)
C11 0.015(2) 0.014(2) 0.012(2) 0.002(2) 0.0026(18) -0.0002(18)
C12 0.017(2) 0.012(2) 0.016(3) 0.002(2) -0.0008(19) -0.0014(18)
C13 0.022(3) 0.010(2) 0.019(3) -0.001(2) 0.005(2) 0.0039(19)
C14 0.014(2) 0.017(2) 0.009(2) -0.003(2) -0.0004(18) 0.0047(18)
C15 0.014(2) 0.011(2) 0.014(2) 0.0055(19) 0.0021(18) 0.0004(18)
C16 0.015(2) 0.010(2) 0.017(3) 0.000(2) 0.0029(19) 0.0001(18)
C17 0.017(2) 0.018(2) 0.012(3) 0.000(2) 0.0029(19) -0.0017(19)
C18 0.029(3) 0.016(2) 0.014(3) 0.004(2) 0.008(2) 0.002(2)
N1 0.018(2) 0.0139(19) 0.015(2) -0.0013(17) 0.0058(16) 0.0064(16)
N2 0.033(2) 0.017(2) 0.012(2) -0.0009(18) 0.0098(18) 0.0069(18)
N3 0.0127(19) 0.020(2) 0.011(2) -0.0056(17) 0.0064(15) -0.0041(16)
N4 0.025(2) 0.0119(19) 0.013(2) -0.0020(17) 0.0065(17) 0.0058(16)
Ni1 0.0153(3) 0.0117(3) 0.0106(3) 0.0003(2) 0.0042(2) -0.0001(2)
Ni2 0.0167(3) 0.0122(3) 0.0122(3) 0.0015(2) 0.0053(2) 0.0016(2)
O1 0.0221(18) 0.0188(18) 0.0161(18) 0.0088(15) 0.0056(14) 0.0039(14)
O2 0.0245(18) 0.0131(16) 0.0141(18) -0.0002(14) 0.0086(14) 0.0010(14)
O3 0.0299(19) 0.0171(17) 0.0123(18) 0.0038(15) 0.0072(15) 0.0023(15)
O4 0.0224(19) 0.034(2) 0.021(2) -0.0042(19) 0.0026(16) 0.0077(16)
O5 0.024(2) 0.0185(18) 0.034(2) 0.0020(17) 0.0135(17) 0.0028(15)
O6 0.0237(18) 0.0151(17) 0.0173(19) 0.0014(15) 0.0074(14) 0.0042(14)
O7 0.0185(17) 0.0178(17) 0.0180(19) 0.0065(15) 0.0058(14) 0.0055(14)
O8 0.0279(19) 0.0175(18) 0.0145(19) 0.0025(15) 0.0073(15) -0.0013(14)
O9 0.0212(19) 0.0219(18) 0.0144(19) 0.0052(16) 0.0045(15) 0.0023(14)
O10 0.0229(19) 0.032(2) 0.0143(18) -0.0087(16) 0.0017(14) 0.0009(16)
O11 0.027(2) 0.071(3) 0.027(2) -0.021(2) -0.0102(17) 0.0138(19)
O12 0.033(2) 0.037(2) 0.020(2) 0.0042(18) 0.0117(16) -0.0053(17)
O13 0.099(4) 0.017(2) 0.030(2) 0.0008(19) 0.030(2) -0.001(2)
O14 0.273(10) 0.073(4) 0.061(4) -0.006(4) 0.058(6) 0.080(6)
O15 0.0276(19) 0.0255(19) 0.025(2) 0.0036(18) 0.0083(16) 0.0030(17)
S1 0.0201(6) 0.0164(6) 0.0146(6) 0.0000(5) 0.0045(5) 0.0006(5)

loop_
_atom_type_symbol
_atom_type_description
_atom_type_scat_dispersion_real
_atom_type_scat_dispersion_imag
_atom_type_scat_source
C C 0.0033 0.0016 'International Tables Vol C Tables 4.2.6.8 and 6.1.1.4'
H H 0.0000 0.0000 'International Tables Vol C Tables 4.2.6.8 and 6.1.1.4'
N N 0.0061 0.0033 'International Tables Vol C Tables 4.2.6.8 and 6.1.1.4'
O O 0.0106 0.0060 'International Tables Vol C Tables 4.2.6.8 and 6.1.1.4'
S S 0.1246 0.1234 'International Tables Vol C Tables 4.2.6.8 and 6.1.1.4'
Ni Ni 0.3393 1.1124 'International Tables Vol C Tables 4.2.6.8 and 6.1.1.4'

loop_
_geom_angle_atom_site_label_1
_geom_angle_atom_site_label_2
_geom_angle_atom_site_label_3
_geom_angle
_geom_angle_site_symmetry_1
_geom_angle_site_symmetry_3
O2 C1 O1 123.8(4) . .
O2 C1 C2 117.4(4) . .
O1 C1 C2 118.9(4) . .
C3 C2 C7 120.4(4) . .
C3 C2 C1 120.4(4) . .
C7 C2 C1 119.2(4) . .
C4 C3 C2 118.0(4) . .
C3 C4 N1 130.7(4) . .
C3 C4 C5 120.4(4) . .
N1 C4 C5 108.9(4) . .
N2 C5 C6 132.2(4) . .
N2 C5 C4 105.3(4) . .
C6 C5 C4 122.5(4) . .
C7 C6 C5 116.0(4) . .
C6 C7 C2 122.6(4) . .
N1 C8 N2 113.4(4) . .
N1 C8 C9 122.5(4) . .
N2 C8 C9 124.1(4) . .
O3 C9 C8 107.6(4) . .
O6 C10 O7 124.6(4) . .
O6 C10 C11 116.6(4) . .
O7 C10 C11 118.8(4) . .
C16 C11 C12 120.6(4) . .
C16 C11 C10 120.0(4) . .
C12 C11 C10 119.4(4) . .
C13 C12 C11 121.8(4) . .
C12 C13 C14 117.0(4) . .
N4 C14 C13 132.6(4) . .
N4 C14 C15 105.6(4) . .
C13 C14 C15 121.8(4) . .
C16 C15 C14 120.6(4) . .
C16 C15 N3 130.3(4) . .
C14 C15 N3 109.0(4) . .
C15 C16 C11 118.0(4) . .
N3 C17 N4 112.9(4) . .
N3 C17 C18 121.3(4) . .
N4 C17 C18 125.7(4) . .
O8 C18 C17 106.7(4) . .
C8 N1 C4 104.9(4) . .
C8 N1 Ni2 113.9(3) . .
C4 N1 Ni2 139.8(3) . .
C8 N2 C5 107.6(4) . .
C17 N3 C15 104.8(4) . .
C17 N3 Ni1 114.0(3) . .
C15 N3 Ni1 140.4(3) . .
C17 N4 C14 107.7(4) . .
O2 Ni1 N3 97.11(13) . .
O2 Ni1 O8 175.22(13) . .
N3 Ni1 O8 78.15(14) . .
O2 Ni1 O9 93.58(13) . .
N3 Ni1 O9 169.20(14) . .
O8 Ni1 O9 91.18(13) . .
O2 Ni1 O7 95.64(13) . 2_545
N3 Ni1 O7 95.03(14) . 2_545
O8 Ni1 O7 84.28(13) . 2_545
O9 Ni1 O7 85.46(13) . 2_545
O2 Ni1 O10 88.39(13) . .
N3 Ni1 O10 93.28(15) . .
O8 Ni1 O10 92.44(13) . .
O9 Ni1 O10 85.41(14) . .
O7 Ni1 O10 170.24(13) 2_545 .
O6 Ni2 N1 97.43(14) . .
O6 Ni2 O5 95.12(13) . .
N1 Ni2 O5 167.00(15) . .
O6 Ni2 O1 98.53(13) . 2_655
N1 Ni2 O1 94.13(14) . 2_655
O5 Ni2 O1 87.31(14) . 2_655
O6 Ni2 O3 174.76(13) . .
N1 Ni2 O3 78.85(14) . .
O5 Ni2 O3 88.40(13) . .
O1 Ni2 O3 85.49(13) 2_655 .
O6 Ni2 O4 86.92(14) . .
N1 Ni2 O4 89.66(15) . .
O5 Ni2 O4 87.65(15) . .
O1 Ni2 O4 172.89(14) 2_655 .
O3 Ni2 O4 89.36(14) . .
C1 O1 Ni2 125.5(3) . 2_645
C1 O2 Ni1 130.0(3) . .
C9 O3 Ni2 115.8(3) . .
C10 O6 Ni2 129.8(3) . .
C10 O7 Ni1 131.6(3) . 2
C18 O8 Ni1 117.2(3) . .
S1 O10 Ni1 134.0(2) . .
O13 S1 O11 110.7(3) . .
O13 S1 O12 107.7(2) . .
O11 S1 O12 109.0(2) . .
O13 S1 O10 109.6(2) . .
O11 S1 O10 108.4(2) . .
O12 S1 O10 111.5(2) . .

loop_
_geom_bond_atom_site_label_1
_geom_bond_atom_site_label_2
_geom_bond_distance
_geom_bond_site_symmetry_2
C1 O2 1.265(5) .
C1 O1 1.276(5) .
C1 C2 1.482(6) .
C2 C3 1.392(6) .
C2 C7 1.417(6) .
C3 C4 1.382(6) .
C4 N1 1.399(6) .
C4 C5 1.412(6) .
C5 N2 1.376(6) .
C5 C6 1.396(6) .
C6 C7 1.375(6) .
C8 N1 1.318(6) .
C8 N2 1.347(6) .
C8 C9 1.484(7) .
C9 O3 1.424(6) .
C10 O6 1.262(5) .
C10 O7 1.269(5) .
C10 C11 1.504(6) .
C11 C16 1.392(6) .
C11 C12 1.409(6) .
C12 C13 1.378(6) .
C13 C14 1.390(6) .
C14 N4 1.379(6) .
C14 C15 1.407(6) .
C15 C16 1.382(6) .
C15 N3 1.409(6) .
C17 N3 1.328(6) .
C17 N4 1.355(6) .
C17 C18 1.477(6) .
C18 O8 1.423(6) .
N1 Ni2 2.037(4) .
N3 Ni1 2.033(4) .
Ni1 O2 2.007(3) .
Ni1 O8 2.068(3) .
Ni1 O9 2.098(3) .
Ni1 O7 2.111(3) 2_545
Ni1 O10 2.176(3) .
Ni2 O6 2.018(3) .
Ni2 O5 2.046(4) .
Ni2 O1 2.110(3) 2_655
Ni2 O3 2.119(3) .
Ni2 O4 2.125(4) .
O1 Ni2 2.110(3) 2_645
O7 Ni1 2.111(3) 2
O10 S1 1.488(4) .
O11 S1 1.467(4) .
O12 S1 1.471(3) .
O13 S1 1.465(4) .

loop_
_geom_hbond_atom_site_label_D
_geom_hbond_atom_site_label_H
_geom_hbond_atom_site_label_A
_geom_hbond_distance_DH
_geom_hbond_distance_HA
_geom_hbond_distance_DA
_geom_hbond_angle_DHA
_geom_hbond_site_symmetry_A
C18 H18A O12 0.97 2.62 3.200(6) 119.0 .
N2 H2 O13 0.86 1.91 2.720(5) 156.6 2_645
N2 H2 S1 0.86 2.92 3.773(4) 171.8 2_645
N4 H4 O14 0.86 2.22 2.910(7) 136.6 3_576
O3 H1O O11 0.82(2) 1.83(2) 2.640(5) 169(5) 4_575
O3 H1O S1 0.82(2) 2.83(3) 3.534(4) 145(5) 4_575
O4 H7W O9 0.82(2) 2.01(2) 2.825(5) 174(6) 2
O4 H8W O12 0.86(2) 1.98(3) 2.782(5) 154(6) 4_575
O5 H9W O7 0.82(2) 1.96(3) 2.704(5) 150(6) .
O5 H9W O8 0.82(2) 2.46(5) 2.999(5) 124(5) 2
O5 H10W O10 0.82(2) 2.10(3) 2.885(5) 158(6) 2_655
O8 H2O O15 0.84(2) 1.88(3) 2.673(5) 157(5) 1_455
O9 H5W O1 0.85(2) 1.84(3) 2.632(4) 155(5) .
O9 H5W O3 0.85(2) 2.56(5) 3.125(5) 125(4) 2_645
O9 H6W O15 0.83(2) 1.96(2) 2.787(5) 172(5) 3_666
O14 H3W O12 0.86 2.38 3.171(7) 152.2 .
O14 H3W O13 0.86 2.24 2.790(7) 121.5 .
O14 H3W S1 0.86 2.84 3.565(5) 142.5 .
O15 H1W O11 0.85(2) 1.92(3) 2.702(5) 154(6) .
O15 H2W O12 0.84(2) 1.96(4) 2.717(5) 149(6) 3_666
O15 H2W S1 0.84(2) 2.90(5) 3.432(4) 123(5) 3_666

loop_
_geom_torsion_atom_site_label_1
_geom_torsion_atom_site_label_2
_geom_torsion_atom_site_label_3
_geom_torsion_atom_site_label_4
_geom_torsion
_geom_torsion_site_symmetry_1
_geom_torsion_site_symmetry_2
_geom_torsion_site_symmetry_3
_geom_torsion_site_symmetry_4
O2 C1 C2 C3 19.7(6) . . . .
O1 C1 C2 C3 -161.1(4) . . . .
O2 C1 C2 C7 -159.8(4) . . . .
O1 C1 C2 C7 19.4(6) . . . .
C7 C2 C3 C4 -2.2(7) . . . .
C1 C2 C3 C4 178.3(4) . . . .
C2 C3 C4 N1 -178.2(4) . . . .
C2 C3 C4 C5 0.2(7) . . . .
C3 C4 C5 N2 -177.4(4) . . . .
N1 C4 C5 N2 1.3(5) . . . .
C3 C4 C5 C6 2.3(7) . . . .
N1 C4 C5 C6 -179.1(4) . . . .
N2 C5 C6 C7 177.1(5) . . . .
C4 C5 C6 C7 -2.5(7) . . . .
C5 C6 C7 C2 0.4(7) . . . .
C3 C2 C7 C6 2.0(7) . . . .
C1 C2 C7 C6 -178.5(4) . . . .
N1 C8 C9 O3 -8.7(7) . . . .
N2 C8 C9 O3 173.4(5) . . . .
O6 C10 C11 C16 -20.2(6) . . . .
O7 C10 C11 C16 160.0(4) . . . .
O6 C10 C11 C12 159.0(4) . . . .
O7 C10 C11 C12 -20.8(6) . . . .
C16 C11 C12 C13 -1.1(7) . . . .
C10 C11 C12 C13 179.7(4) . . . .
C11 C12 C13 C14 -1.6(7) . . . .
C12 C13 C14 N4 -176.1(5) . . . .
C12 C13 C14 C15 3.4(7) . . . .
N4 C14 C15 C16 176.9(4) . . . .
C13 C14 C15 C16 -2.7(7) . . . .
N4 C14 C15 N3 -0.9(5) . . . .
C13 C14 C15 N3 179.5(4) . . . .
C14 C15 C16 C11 -0.1(7) . . . .
N3 C15 C16 C11 177.3(4) . . . .
C12 C11 C16 C15 1.9(7) . . . .
C10 C11 C16 C15 -178.9(4) . . . .
N3 C17 C18 O8 0.2(6) . . . .
N4 C17 C18 O8 177.5(4) . . . .
N2 C8 N1 C4 1.0(6) . . . .
C9 C8 N1 C4 -177.1(5) . . . .
N2 C8 N1 Ni2 -168.0(3) . . . .
C9 C8 N1 Ni2 14.0(6) . . . .
C3 C4 N1 C8 177.1(5) . . . .
C5 C4 N1 C8 -1.4(5) . . . .
C3 C4 N1 Ni2 -18.6(8) . . . .
C5 C4 N1 Ni2 162.9(4) . . . .
N1 C8 N2 C5 -0.2(6) . . . .
C9 C8 N2 C5 177.9(5) . . . .
C6 C5 N2 C8 179.7(5) . . . .
C4 C5 N2 C8 -0.7(5) . . . .
N4 C17 N3 C15 -1.5(5) . . . .
C18 C17 N3 C15 176.1(4) . . . .
N4 C17 N3 Ni1 170.4(3) . . . .
C18 C17 N3 Ni1 -12.0(6) . . . .
C16 C15 N3 C17 -176.1(5) . . . .
C14 C15 N3 C17 1.5(5) . . . .
C16 C15 N3 Ni1 15.5(8) . . . .
C14 C15 N3 Ni1 -166.9(4) . . . .
N3 C17 N4 C14 1.0(5) . . . .
C18 C17 N4 C14 -176.5(5) . . . .
C13 C14 N4 C17 179.5(5) . . . .
C15 C14 N4 C17 0.0(5) . . . .
O2 C1 O1 Ni2 -113.3(4) . . . 2_645
C2 C1 O1 Ni2 67.5(5) . . . 2_645
O1 C1 O2 Ni1 -14.6(7) . . . .
C2 C1 O2 Ni1 164.6(3) . . . .
C8 C9 O3 Ni2 -0.7(5) . . . .
O7 C10 O6 Ni2 11.3(7) . . . .
C11 C10 O6 Ni2 -168.5(3) . . . .
O6 C10 O7 Ni1 112.7(4) . . . 2
C11 C10 O7 Ni1 -67.5(5) . . . 2
C17 C18 O8 Ni1 11.8(5) . . . .
Ni1 O10 S1 O13 -76.8(4) . . . .
Ni1 O10 S1 O11 162.2(3) . . . .
Ni1 O10 S1 O12 42.3(4) . . . .
